data_4350797
loop_
_publ_author_name
'Betke, Ulf'

_publ_section_title
;
 Missing Piece in the Crystal Chemistry of Zn-Sb Secondary Phases in
 ZnO-Sb2O3-Bi2O3 Varistor Ceramics: Orthorhombic beta-Zn7Sb2O12. An
 Experimental and Theoretical Study of the Crystal Structure and Its
 Thermal and Vibrational Spectroscopic Characterization
;
_journal_name_full 'Inorganic Chemistry'
_journal_page_first 8640
_journal_volume 60
_journal_year 2021
_chemical_formula_moiety 'O12 Sb2 Zn7'
_chemical_formula_sum 'O12 Sb2 Zn7'
_chemical_formula_weight 893.25
_chemical_name_common beta-Zn7Sb2O12
_space_group_IT_number 67
_space_group_name_Hall '-C 2a 2'
_space_group_name_H-M_alt 'C m m a'
_symmetry_cell_setting orthorhombic
_symmetry_Int_Tables_number 67
_symmetry_space_group_name_Hall '-C 2a 2'
_symmetry_space_group_name_H-M 'C m m a'
_audit_creation_method 'TOPAS Academic V6'
_cell_angle_alpha 90
_cell_angle_beta 90
_cell_angle_gamma 90
_cell_formula_units_Z 8
_cell_length_a 12.10616(2)
_cell_length_b 18.56652(3)
_cell_length_c 8.521538(15)
_cell_measurement_temperature 293(2)
_cell_volume 1915.380(6)
_diffrn_ambient_temperature 293(2)
_diffrn_detector 'LynxEye XE-T'
_diffrn_detector_type 'multiple strip detector'
_diffrn_measurement_device_type 'Bruker D8 Discover'
_diffrn_radiation_monochromator none
_diffrn_radiation_type 'Cu K\b'
_diffrn_radiation_wavelength 1.392
_diffrn_source 'laboratory X-ray source'
_diffrn_source_target Cu
_diffrn_source_type 'laboratory X-ray source'
_exptl_absorpt_correction_type none
_exptl_crystal_density_diffrn 6.19610
_exptl_crystal_description powder
_pd_char_colour white
_pd_char_particle_morphology compact
_pd_meas_2theta_range_inc 0.013
_pd_meas_2theta_range_max 160.006
_pd_meas_2theta_range_min 8.000
_pd_meas_number_of_points 11730
_pd_meas_scan_method step
_pd_proc_2theta_range_inc 0.013
_pd_proc_2theta_range_max 160.006
_pd_proc_2theta_range_min 8.000
_pd_proc_ls_background_function Chebychev
_pd_proc_ls_pref_orient_corr none
_pd_proc_ls_profile_function 'fundamental parameter approach'
_pd_proc_ls_prof_R_factor 1.838
_pd_proc_ls_prof_wR_expected 2.189
_pd_proc_ls_prof_wR_factor 2.724
_pd_spec_mounting 'backloading sample holder'
_pd_spec_mount_mode reflection
_pd_spec_shape flat_sheet
_pd_spec_size_axial 10
_pd_spec_size_equat 10
_pd_spec_size_thick 2
_refine_ls_extinction_method none
_refine_ls_goodness_of_fit_all 1.244
_refine_ls_number_parameters 38
_refine_ls_R_factor_all 1.292
_refine_ls_shift/su_max 0.0001
_refine_ls_weighting_scheme calc
_cod_data_source_file beta_Zn7Sb2O12_0.9_slit_0.013_step_20_s_8-160_Kbeta_scaled_fertig_ausgefllt.cif
_cod_data_source_block beta_Zn7Sb2O12
_cod_original_sg_symbol_Hall '-C 2b 2'
_cod_database_code 4350797

loop_
_symmetry_equiv_pos_as_xyz
'x, y, z '
'-x, -y+1/2, z '
'-x, y, z '
'-x, y+1/2, -z '
'x, -y, -z '
'x, -y+1/2, z '
'-x, -y, -z '
'x, y+1/2, -z '
'x+1/2, y+1/2, z '
'-x+1/2, -y, z '
'-x+1/2, y+1/2, z '
'-x+1/2, y, -z '
'x+1/2, -y+1/2, -z '
'x+1/2, -y, z '
'-x+1/2, -y+1/2, -z '
'x+1/2, y, -z '

loop_
_atom_site_label
_atom_site_type_symbol
_atom_site_symmetry_multiplicity
_atom_site_fract_x
_atom_site_fract_y
_atom_site_fract_z
_atom_site_occupancy
_atom_site_U_iso_or_equiv
Zn1 Zn 16 0.13149(13) 0.08060(4) 0.24868(14) 1 0.0106(1)
Zn2 Zn 4 0.25 0 0 1 0.0106(1)
Zn3 Zn 8 0.25 0.16703(8) 0.5 1 0.0106(1)
Zn4 Zn 16 0.37101(8) 0.16304(6) 0.12019(11) 1 0.0106(1)
Zn5 Zn 8 0 0.07491(8) 0.6182(2) 1 0.0106(1)
Zn6 Zn 4 0 0.25 0.5991(3) 1 0.0106(1)
Sb1 Sb 8 0.12663(9) 0.25 0.23295(8) 1 0.0053(1)
Sb2 Sb 4 0 0 0 1 0.0053(1)
Sb3 Sb 4 0.25 0 0.5 1 0.0053(1)
O1 O 16 0.2334(3) 0.1689(4) 0.2477(5) 1 0.0106(1)
O2 O 16 0.1365(4) 0.0779(3) 0.4916(7) 1 0.0106(1)
O3 O 8 0 0.0073(4) 0.2301(8) 1 0.0106(1)
O4 O 16 0.1212(4) 0.0732(2) 0.0015(7) 1 0.0106(1)
O5 O 8 0.25 0 0.2641(8) 1 0.0106(1)
O6 O 8 0 0.1790(4) 0.2367(8) 1 0.0106(1)
O7 O 8 0.1341(7) 0.25 0.4644(8) 1 0.0106(1)
O8 O 8 0.1333(7) 0.25 0.0050(9) 1 0.0106(1)
O9 O 8 0 0.6639(6) 0.2600(8) 1 0.0106(1)

loop_
_atom_type_symbol
_atom_type_description
_atom_type_scat_dispersion_real
_atom_type_scat_dispersion_imag
_atom_type_scat_source
Zn Zn -1.5491 0.6778 'International Tables Vol C Tables 4.2.6.8 and 6.1.1.4'
Sb Sb -0.0562 5.8946 'International Tables Vol C Tables 4.2.6.8 and 6.1.1.4'
O O 0.0492 0.0322 'International Tables Vol C Tables 4.2.6.8 and 6.1.1.4'

loop_
_geom_angle_atom_site_label_1
_geom_angle_atom_site_label_2
_geom_angle_atom_site_label_3
_geom_angle
_geom_angle_site_symmetry_1
_geom_angle_site_symmetry_2
_geom_angle_site_symmetry_3
O2 Zn1 O1 90.31(19) 1_555 1_555 1_555
O5 Zn1 O2 84.2(2) 1_555 1_555 1_555
O5 Zn1 O1 99.25(15) 1_555 1_555 1_555
O3 Zn1 O5 93.53(16) 1_555 1_555 1_555
O3 Zn1 O2 94.7(2) 1_555 1_555 1_555
O3 Zn1 O1 166.7(2) 1_555 1_555 1_555
O4 Zn1 O3 80.7(2) 1_555 1_555 1_555
O4 Zn1 O5 93.3(2) 1_555 1_555 1_555
O4 Zn1 O2 174.64(18) 1_555 1_555 1_555
O4 Zn1 O1 94.78(18) 1_555 1_555 1_555
O6 Zn1 O4 88.2(2) 1_555 1_555 1_555
O6 Zn1 O3 89.3(2) 1_555 1_555 1_555
O6 Zn1 O5 177.02(19) 1_555 1_555 1_555
O6 Zn1 O2 94.6(2) 1_555 1_555 1_555
O6 Zn1 O1 78.01(18) 1_555 1_555 1_555
Zn2 Zn1 O6 131.89(17) 1_555 1_555 1_555
Zn2 Zn1 O4 44.25(14) 1_555 1_555 1_555
Zn2 Zn1 O3 89.20(17) 1_555 1_555 1_555
Zn2 Zn1 O5 49.26(18) 1_555 1_555 1_555
Zn2 Zn1 O2 133.47(15) 1_555 1_555 1_555
Zn2 Zn1 O1 96.30(14) 1_555 1_555 1_555
Sb3 Zn1 Zn2 91.56(3) 1_555 1_555 1_555
Sb3 Zn1 O6 136.43(17) 1_555 1_555 1_555
Sb3 Zn1 O4 135.36(14) 1_555 1_555 1_555
Sb3 Zn1 O3 95.37(17) 1_555 1_555 1_555
Sb3 Zn1 O5 42.30(18) 1_555 1_555 1_555
Sb3 Zn1 O2 41.92(14) 1_555 1_555 1_555
Sb3 Zn1 O1 96.59(14) 1_555 1_555 1_555
Zn3 Zn1 Sb3 62.04(4) 1_555 1_555 1_555
Zn3 Zn1 Zn2 122.84(5) 1_555 1_555 1_555
Zn3 Zn1 O6 86.66(14) 1_555 1_555 1_555
Zn3 Zn1 O4 139.88(14) 1_555 1_555 1_555
Zn3 Zn1 O3 138.90(19) 1_555 1_555 1_555
Zn3 Zn1 O5 90.56(14) 1_555 1_555 1_555
Zn3 Zn1 O2 45.09(14) 1_555 1_555 1_555
Zn3 Zn1 O1 45.28(12) 1_555 1_555 1_555
Sb2 Zn1 Zn3 176.38(5) 1_555 1_555 1_555
Sb2 Zn1 Sb3 120.34(3) 1_555 1_555 1_555
Sb2 Zn1 Zn2 60.48(2) 1_555 1_555 1_555
Sb2 Zn1 O6 89.87(15) 1_555 1_555 1_555
Sb2 Zn1 O4 40.87(14) 1_555 1_555 1_555
Sb2 Zn1 O3 39.88(18) 1_555 1_555 1_555
Sb2 Zn1 O5 92.93(13) 1_555 1_555 1_555
Sb2 Zn1 O2 134.37(14) 1_555 1_555 1_555
Sb2 Zn1 O1 134.79(13) 1_555 1_555 1_555
Sb1 Zn1 Sb2 116.85(4) 1_555 1_555 1_555
Sb1 Zn1 Zn3 60.72(3) 1_555 1_555 1_555
Sb1 Zn1 Sb3 122.76(4) 1_555 1_555 1_555
Sb1 Zn1 Zn2 118.87(4) 1_555 1_555 1_555
Sb1 Zn1 O6 39.95(11) 1_555 1_555 1_555
Sb1 Zn1 O4 91.22(13) 1_555 1_555 1_555
Sb1 Zn1 O3 129.04(16) 1_555 1_555 1_555
Sb1 Zn1 O5 137.33(7) 1_555 1_555 1_555
Sb1 Zn1 O2 93.84(14) 1_555 1_555 1_555
Sb1 Zn1 O1 38.07(14) 1_555 1_555 1_555
Zn1 Zn1 Sb1 88.93(3) 3_555 1_555 1_555
Zn1 Zn1 Sb2 58.47(3) 3_555 1_555 1_555
Zn1 Zn1 Zn3 118.20(3) 3_555 1_555 1_555
Zn1 Zn1 Sb3 118.77(3) 3_555 1_555 1_555
Zn1 Zn1 Zn2 118.94(3) 3_555 1_555 1_555
Zn1 Zn1 O6 48.98(11) 3_555 1_555 1_555
Zn1 Zn1 O4 86.62(15) 3_555 1_555 1_555
Zn1 Zn1 O3 40.71(15) 3_555 1_555 1_555
Zn1 Zn1 O5 133.68(4) 3_555 1_555 1_555
Zn1 Zn1 O2 91.68(15) 3_555 1_555 1_555
Zn1 Zn1 O1 126.95(14) 3_555 1_555 1_555
O4 Zn2 O4 179.3(4) 1_555 1_555 10_555
O4 Zn2 O4 97.8(3) 12_555 1_555 1_555
O4 Zn2 O4 82.2(3) 12_555 1_555 10_555
O4 Zn2 O4 179.3(4) 5_555 1_555 12_555
O4 Zn2 O4 82.2(3) 5_555 1_555 1_555
O4 Zn2 O4 97.8(3) 5_555 1_555 10_555
O5 Zn2 O4 90.35(18) 1_555 1_555 5_555
O5 Zn2 O4 90.35(18) 1_555 1_555 12_555
O5 Zn2 O4 89.65(18) 1_555 1_555 1_555
O5 Zn2 O4 89.65(18) 1_555 1_555 10_555
O5 Zn2 O5 180.000 5_555 1_555 1_555
O5 Zn2 O4 89.65(18) 5_555 1_555 5_555
O5 Zn2 O4 89.65(18) 5_555 1_555 12_555
O5 Zn2 O4 90.35(18) 5_555 1_555 1_555
O5 Zn2 O4 90.35(18) 5_555 1_555 10_555
Zn1 Zn2 O5 44.37(2) 12_555 1_555 5_555
Zn1 Zn2 O5 135.63(2) 12_555 1_555 1_555
Zn1 Zn2 O4 133.79(18) 12_555 1_555 5_555
Zn1 Zn2 O4 45.50(18) 12_555 1_555 12_555
Zn1 Zn2 O4 92.15(16) 12_555 1_555 1_555
Zn1 Zn2 O4 88.36(16) 12_555 1_555 10_555
Zn1 Zn2 Zn1 122.11(6) 10_555 1_555 12_555
Zn1 Zn2 O5 135.63(2) 10_555 1_555 5_555
Zn1 Zn2 O5 44.37(2) 10_555 1_555 1_555
Zn1 Zn2 O4 92.15(16) 10_555 1_555 5_555
Zn1 Zn2 O4 88.36(16) 10_555 1_555 12_555
Zn1 Zn2 O4 133.79(18) 10_555 1_555 1_555
Zn1 Zn2 O4 45.50(18) 10_555 1_555 10_555
Zn1 Zn2 Zn1 88.74(5) 1_555 1_555 10_555
Zn1 Zn2 Zn1 119.37(4) 1_555 1_555 12_555
Zn1 Zn2 O5 135.63(2) 1_555 1_555 5_555
Zn1 Zn2 O5 44.37(2) 1_555 1_555 1_555
Zn1 Zn2 O4 88.36(16) 1_555 1_555 5_555
Zn1 Zn2 O4 92.15(16) 1_555 1_555 12_555
Zn1 Zn2 O4 45.50(18) 1_555 1_555 1_555
Zn1 Zn2 O4 133.79(18) 1_555 1_555 10_555
Zn1 Zn2 Zn1 122.11(6) 5_555 1_555 1_555
Zn1 Zn2 Zn1 119.37(4) 5_555 1_555 10_555
Zn1 Zn2 Zn1 88.74(5) 5_555 1_555 12_555
Zn1 Zn2 O5 44.37(2) 5_555 1_555 5_555
Zn1 Zn2 O5 135.63(2) 5_555 1_555 1_555
Zn1 Zn2 O4 45.50(18) 5_555 1_555 5_555
Zn1 Zn2 O4 133.79(18) 5_555 1_555 12_555
Zn1 Zn2 O4 88.36(16) 5_555 1_555 1_555
Zn1 Zn2 O4 92.15(16) 5_555 1_555 10_555
Sb2 Zn2 Zn1 118.94(3) 10_555 1_555 5_555
Sb2 Zn2 Zn1 118.94(3) 10_555 1_555 1_555
Sb2 Zn2 Zn1 61.06(3) 10_555 1_555 10_555
Sb2 Zn2 Zn1 61.06(3) 10_555 1_555 12_555
Sb2 Zn2 O5 90.000 10_555 1_555 5_555
Sb2 Zn2 O5 90.000 10_555 1_555 1_555
Sb2 Zn2 O4 138.92(13) 10_555 1_555 5_555
Sb2 Zn2 O4 41.08(13) 10_555 1_555 12_555
Sb2 Zn2 O4 138.92(13) 10_555 1_555 1_555
Sb2 Zn2 O4 41.08(13) 10_555 1_555 10_555
Sb2 Zn2 Sb2 180.000 1_555 1_555 10_555
Sb2 Zn2 Zn1 61.06(3) 1_555 1_555 5_555
Sb2 Zn2 Zn1 61.06(3) 1_555 1_555 1_555
Sb2 Zn2 Zn1 118.94(3) 1_555 1_555 10_555
Sb2 Zn2 Zn1 118.94(3) 1_555 1_555 12_555
Sb2 Zn2 O5 90.000 1_555 1_555 5_555
Sb2 Zn2 O5 90.000 1_555 1_555 1_555
Sb2 Zn2 O4 41.08(13) 1_555 1_555 5_555
Sb2 Zn2 O4 138.92(13) 1_555 1_555 12_555
Sb2 Zn2 O4 41.08(13) 1_555 1_555 1_555
Sb2 Zn2 O4 138.92(13) 1_555 1_555 10_555
O7 Zn3 O7 86.0(3) 12_556 1_555 1_555
O2 Zn3 O7 97.6(2) 12_556 1_555 12_556
O2 Zn3 O7 173.1(2) 12_556 1_555 1_555
O2 Zn3 O2 79.5(3) 1_555 1_555 12_556
O2 Zn3 O7 173.1(2) 1_555 1_555 12_556
O2 Zn3 O7 97.6(2) 1_555 1_555 1_555
O1 Zn3 O2 85.4(2) 1_555 1_555 1_555
O1 Zn3 O2 96.0(2) 1_555 1_555 12_556
O1 Zn3 O7 101.2(2) 1_555 1_555 12_556
O1 Zn3 O7 77.4(2) 1_555 1_555 1_555
O1 Zn3 O1 178.1(4) 12_556 1_555 1_555
O1 Zn3 O2 96.0(2) 12_556 1_555 1_555
O1 Zn3 O2 85.4(2) 12_556 1_555 12_556
O1 Zn3 O7 77.4(2) 12_556 1_555 12_556
O1 Zn3 O7 101.2(2) 12_556 1_555 1_555
Zn1 Zn3 O1 42.48(17) 12_556 1_555 12_556
Zn1 Zn3 O1 139.01(17) 12_556 1_555 1_555
Zn1 Zn3 O2 85.35(15) 12_556 1_555 1_555
Zn1 Zn3 O2 42.98(16) 12_556 1_555 12_556
Zn1 Zn3 O7 88.30(16) 12_556 1_555 12_556
Zn1 Zn3 O7 143.42(18) 12_556 1_555 1_555
Zn1 Zn3 Zn1 116.19(6) 1_555 1_555 12_556
Zn1 Zn3 O1 139.01(17) 1_555 1_555 12_556
Zn1 Zn3 O1 42.48(17) 1_555 1_555 1_555
Zn1 Zn3 O2 42.98(16) 1_555 1_555 1_555
Zn1 Zn3 O2 85.35(15) 1_555 1_555 12_556
Zn1 Zn3 O7 143.42(18) 1_555 1_555 12_556
Zn1 Zn3 O7 88.30(16) 1_555 1_555 1_555
Zn3 Zn3 Zn1 121.90(3) 6_555 1_555 1_555
Zn3 Zn3 Zn1 121.90(3) 6_555 1_555 12_556
Zn3 Zn3 O1 89.1(2) 6_555 1_555 12_556
Zn3 Zn3 O1 89.1(2) 6_555 1_555 1_555
Zn3 Zn3 O2 140.25(14) 6_555 1_555 1_555
Zn3 Zn3 O2 140.25(14) 6_555 1_555 12_556
Zn3 Zn3 O7 42.98(17) 6_555 1_555 12_556
Zn3 Zn3 O7 42.98(17) 6_555 1_555 1_555
Sb3 Zn3 Zn3 180.000 1_555 1_555 6_555
Sb3 Zn3 Zn1 58.10(3) 1_555 1_555 1_555
Sb3 Zn3 Zn1 58.10(3) 1_555 1_555 12_556
Sb3 Zn3 O1 90.9(2) 1_555 1_555 12_556
Sb3 Zn3 O1 90.9(2) 1_555 1_555 1_555
Sb3 Zn3 O2 39.75(14) 1_555 1_555 1_555
Sb3 Zn3 O2 39.75(14) 1_555 1_555 12_556
Sb3 Zn3 O7 137.02(17) 1_555 1_555 12_556
Sb3 Zn3 O7 137.02(17) 1_555 1_555 1_555
Sb1 Zn3 Sb3 119.51(3) 1_555 1_555 1_555
Sb1 Zn3 Zn3 60.49(3) 1_555 1_555 6_555
Sb1 Zn3 Zn1 61.41(2) 1_555 1_555 1_555
Sb1 Zn3 Zn1 177.56(5) 1_555 1_555 12_556
Sb1 Zn3 O1 139.53(17) 1_555 1_555 12_556
Sb1 Zn3 O1 39.02(16) 1_555 1_555 1_555
Sb1 Zn3 O2 92.83(15) 1_555 1_555 1_555
Sb1 Zn3 O2 135.07(15) 1_555 1_555 12_556
Sb1 Zn3 O7 93.59(17) 1_555 1_555 12_556
Sb1 Zn3 O7 38.43(18) 1_555 1_555 1_555
Sb1 Zn3 Sb1 120.99(5) 12_556 1_555 1_555
Sb1 Zn3 Sb3 119.51(3) 12_556 1_555 1_555
Sb1 Zn3 Zn3 60.49(3) 12_556 1_555 6_555
Sb1 Zn3 Zn1 177.56(5) 12_556 1_555 1_555
Sb1 Zn3 Zn1 61.41(2) 12_556 1_555 12_556
Sb1 Zn3 O1 39.02(16) 12_556 1_555 12_556
Sb1 Zn3 O1 139.53(17) 12_556 1_555 1_555
Sb1 Zn3 O2 135.07(15) 12_556 1_555 1_555
Sb1 Zn3 O2 92.83(15) 12_556 1_555 12_556
Sb1 Zn3 O7 38.43(18) 12_556 1_555 12_556
Sb1 Zn3 O7 93.59(17) 12_556 1_555 1_555
O9 Zn4 O8 110.5(4) 9_545 1_555 12_555
O4 Zn4 O9 106.8(3) 12_555 1_555 9_545
O4 Zn4 O8 114.7(3) 12_555 1_555 12_555
O1 Zn4 O4 112.0(3) 1_555 1_555 12_555
O1 Zn4 O9 109.5(2) 1_555 1_555 9_545
O1 Zn4 O8 103.4(3) 1_555 1_555 12_555
Zn4 Zn4 O1 146.75(12) 3_655 1_555 1_555
Zn4 Zn4 O4 87.25(16) 3_655 1_555 12_555
Zn4 Zn4 O9 37.35(16) 3_655 1_555 9_545
Zn4 Zn4 O8 91.6(2) 3_655 1_555 12_555
Zn5 Zn4 Zn4 60.54(2) 12_556 1_555 3_655
Zn5 Zn4 O1 93.25(15) 12_556 1_555 1_555
Zn5 Zn4 O4 84.81(17) 12_556 1_555 12_555
Zn5 Zn4 O9 35.6(3) 12_556 1_555 9_545
Zn5 Zn4 O8 146.1(2) 12_556 1_555 12_555
O2 Zn5 O9 105.5(2) 1_555 1_555 4_546
O2 Zn5 O2 113.6(3) 3_555 1_555 1_555
O2 Zn5 O9 105.5(2) 3_555 1_555 4_546
O3 Zn5 O2 112.01(18) 5_556 1_555 3_555
O3 Zn5 O2 112.01(18) 5_556 1_555 1_555
O3 Zn5 O9 107.6(3) 5_556 1_555 4_546
Zn4 Zn5 O3 86.55(18) 16_456 1_555 5_556
Zn4 Zn5 O2 87.57(16) 16_456 1_555 3_555
Zn4 Zn5 O2 141.32(16) 16_456 1_555 1_555
Zn4 Zn5 O9 35.93(14) 16_456 1_555 4_546
Zn4 Zn5 Zn4 58.91(5) 12_556 1_555 16_456
Zn4 Zn5 O3 86.55(18) 12_556 1_555 5_556
Zn4 Zn5 O2 141.32(16) 12_556 1_555 3_555
Zn4 Zn5 O2 87.57(16) 12_556 1_555 1_555
Zn4 Zn5 O9 35.93(14) 12_556 1_555 4_546
O7 Zn6 O7 109.5(4) 2_555 1_555 1_555
O9 Zn6 O7 110.27(17) 4_546 1_555 2_555
O9 Zn6 O7 110.27(17) 4_546 1_555 1_555
O9 Zn6 O9 106.2(5) 5_566 1_555 4_546
O9 Zn6 O7 110.27(17) 5_566 1_555 2_555
O9 Zn6 O7 110.27(17) 5_566 1_555 1_555
O7 Sb1 O8 175.0(3) 1_555 1_555 1_555
O1 Sb1 O7 84.7(2) 1_555 1_555 1_555
O1 Sb1 O8 92.1(2) 1_555 1_555 1_555
O1 Sb1 O1 98.4(3) 6_555 1_555 1_555
O1 Sb1 O7 84.7(2) 6_555 1_555 1_555
O1 Sb1 O8 92.1(2) 6_555 1_555 1_555
O6 Sb1 O1 89.9(2) 2_555 1_555 6_555
O6 Sb1 O1 170.2(2) 2_555 1_555 1_555
O6 Sb1 O7 91.1(3) 2_555 1_555 1_555
O6 Sb1 O8 92.7(3) 2_555 1_555 1_555
O6 Sb1 O6 81.4(3) 1_555 1_555 2_555
O6 Sb1 O1 170.2(2) 1_555 1_555 6_555
O6 Sb1 O1 89.9(2) 1_555 1_555 1_555
O6 Sb1 O7 91.1(3) 1_555 1_555 1_555
O6 Sb1 O8 92.7(3) 1_555 1_555 1_555
Sb1 Sb1 O6 40.70(16) 2_555 1_555 1_555
Sb1 Sb1 O6 40.70(16) 2_555 1_555 2_555
Sb1 Sb1 O1 130.56(16) 2_555 1_555 6_555
Sb1 Sb1 O1 130.56(16) 2_555 1_555 1_555
Sb1 Sb1 O7 92.6(2) 2_555 1_555 1_555
Sb1 Sb1 O8 92.4(2) 2_555 1_555 1_555
Zn3 Sb1 Sb1 118.52(2) 1_555 1_555 2_555
Zn3 Sb1 O6 91.70(18) 1_555 1_555 1_555
Zn3 Sb1 O6 132.2(2) 1_555 1_555 2_555
Zn3 Sb1 O1 90.93(15) 1_555 1_555 6_555
Zn3 Sb1 O1 43.15(12) 1_555 1_555 1_555
Zn3 Sb1 O7 41.52(15) 1_555 1_555 1_555
Zn3 Sb1 O8 134.99(18) 1_555 1_555 1_555
Zn3 Sb1 Zn3 59.01(5) 6_555 1_555 1_555
Zn3 Sb1 Sb1 118.52(2) 6_555 1_555 2_555
Zn3 Sb1 O6 132.2(2) 6_555 1_555 1_555
Zn3 Sb1 O6 91.70(18) 6_555 1_555 2_555
Zn3 Sb1 O1 43.15(12) 6_555 1_555 6_555
Zn3 Sb1 O1 90.93(15) 6_555 1_555 1_555
Zn3 Sb1 O7 41.52(15) 6_555 1_555 1_555
Zn3 Sb1 O8 134.99(18) 6_555 1_555 1_555
Zn1 Sb1 Zn3 116.88(4) 1_555 1_555 6_555
Zn1 Sb1 Zn3 57.87(4) 1_555 1_555 1_555
Zn1 Sb1 Sb1 91.07(3) 1_555 1_555 2_555
Zn1 Sb1 O6 50.38(16) 1_555 1_555 1_555
Zn1 Sb1 O6 131.66(17) 1_555 1_555 2_555
Zn1 Sb1 O1 137.86(17) 1_555 1_555 6_555
Zn1 Sb1 O1 39.54(16) 1_555 1_555 1_555
Zn1 Sb1 O7 87.51(3) 1_555 1_555 1_555
Zn1 Sb1 O8 92.39(3) 1_555 1_555 1_555
Zn1 Sb1 Zn1 174.67(6) 6_555 1_555 1_555
Zn1 Sb1 Zn3 57.87(4) 6_555 1_555 6_555
Zn1 Sb1 Zn3 116.88(4) 6_555 1_555 1_555
Zn1 Sb1 Sb1 91.07(3) 6_555 1_555 2_555
Zn1 Sb1 O6 131.66(17) 6_555 1_555 1_555
Zn1 Sb1 O6 50.38(16) 6_555 1_555 2_555
Zn1 Sb1 O1 39.54(16) 6_555 1_555 6_555
Zn1 Sb1 O1 137.86(17) 6_555 1_555 1_555
Zn1 Sb1 O7 87.51(3) 6_555 1_555 1_555
Zn1 Sb1 O8 92.39(3) 6_555 1_555 1_555
O3 Sb2 O3 180.000 1_555 1_555 5_555
O4 Sb2 O3 93.1(2) 5_555 1_555 1_555
O4 Sb2 O3 86.9(2) 5_555 1_555 5_555
O4 Sb2 O4 180.00000000(2) 3_555 1_555 5_555
O4 Sb2 O3 86.9(2) 3_555 1_555 1_555
O4 Sb2 O3 93.1(2) 3_555 1_555 5_555
O4 Sb2 O4 85.6(3) 7_555 1_555 3_555
O4 Sb2 O4 94.4(3) 7_555 1_555 5_555
O4 Sb2 O3 93.1(2) 7_555 1_555 1_555
O4 Sb2 O3 86.9(2) 7_555 1_555 5_555
O4 Sb2 O4 180.000 1_555 1_555 7_555
O4 Sb2 O4 94.4(3) 1_555 1_555 3_555
O4 Sb2 O4 85.6(3) 1_555 1_555 5_555
O4 Sb2 O3 86.9(2) 1_555 1_555 1_555
O4 Sb2 O3 93.1(2) 1_555 1_555 5_555
Zn2 Sb2 O4 137.18(13) 3_555 1_555 1_555
Zn2 Sb2 O4 42.82(13) 3_555 1_555 7_555
Zn2 Sb2 O4 42.82(13) 3_555 1_555 3_555
Zn2 Sb2 O4 137.18(13) 3_555 1_555 5_555
Zn2 Sb2 O3 90.000 3_555 1_555 1_555
Zn2 Sb2 O3 90.000 3_555 1_555 5_555
Zn2 Sb2 Zn2 180.000 1_555 1_555 3_555
Zn2 Sb2 O4 42.82(13) 1_555 1_555 1_555
Zn2 Sb2 O4 137.18(13) 1_555 1_555 7_555
Zn2 Sb2 O4 137.18(13) 1_555 1_555 3_555
Zn2 Sb2 O4 42.82(13) 1_555 1_555 5_555
Zn2 Sb2 O3 90.000 1_555 1_555 1_555
Zn2 Sb2 O3 90.000 1_555 1_555 5_555
Zn1 Sb2 Zn2 58.47(3) 5_555 1_555 1_555
Zn1 Sb2 Zn2 121.53(3) 5_555 1_555 3_555
Zn1 Sb2 O4 87.42(16) 5_555 1_555 1_555
Zn1 Sb2 O4 92.58(16) 5_555 1_555 7_555
Zn1 Sb2 O4 136.24(18) 5_555 1_555 3_555
Zn1 Sb2 O4 43.76(18) 5_555 1_555 5_555
Zn1 Sb2 O3 136.76(13) 5_555 1_555 1_555
Zn1 Sb2 O3 43.24(13) 5_555 1_555 5_555
Zn1 Sb2 Zn1 180.000000000(14) 3_555 1_555 5_555
Zn1 Sb2 Zn2 121.53(3) 3_555 1_555 1_555
Zn1 Sb2 Zn2 58.47(3) 3_555 1_555 3_555
Zn1 Sb2 O4 92.58(16) 3_555 1_555 1_555
Zn1 Sb2 O4 87.42(16) 3_555 1_555 7_555
Zn1 Sb2 O4 43.76(18) 3_555 1_555 3_555
Zn1 Sb2 O4 136.24(18) 3_555 1_555 5_555
Zn1 Sb2 O3 43.24(13) 3_555 1_555 1_555
Zn1 Sb2 O3 136.76(13) 3_555 1_555 5_555
Zn1 Sb2 Zn1 116.93(5) 7_555 1_555 3_555
Zn1 Sb2 Zn1 63.07(5) 7_555 1_555 5_555
Zn1 Sb2 Zn2 121.53(3) 7_555 1_555 1_555
Zn1 Sb2 Zn2 58.47(3) 7_555 1_555 3_555
Zn1 Sb2 O4 136.24(18) 7_555 1_555 1_555
Zn1 Sb2 O4 43.76(18) 7_555 1_555 7_555
Zn1 Sb2 O4 87.42(16) 7_555 1_555 3_555
Zn1 Sb2 O4 92.58(16) 7_555 1_555 5_555
Zn1 Sb2 O3 136.76(13) 7_555 1_555 1_555
Zn1 Sb2 O3 43.24(13) 7_555 1_555 5_555
Zn1 Sb2 Zn1 180.00000000(2) 1_555 1_555 7_555
Zn1 Sb2 Zn1 63.07(5) 1_555 1_555 3_555
Zn1 Sb2 Zn1 116.93(5) 1_555 1_555 5_555
Zn1 Sb2 Zn2 58.47(3) 1_555 1_555 1_555
Zn1 Sb2 Zn2 121.53(3) 1_555 1_555 3_555
Zn1 Sb2 O4 43.76(18) 1_555 1_555 1_555
Zn1 Sb2 O4 136.24(18) 1_555 1_555 7_555
Zn1 Sb2 O4 92.58(16) 1_555 1_555 3_555
Zn1 Sb2 O4 87.42(16) 1_555 1_555 5_555
Zn1 Sb2 O3 43.24(13) 1_555 1_555 1_555
Zn1 Sb2 O3 136.76(13) 1_555 1_555 5_555
O2 Sb3 O2 175.87(14) 10_555 1_555 1_555
O2 Sb3 O2 93.0(3) 12_556 1_555 10_555
O2 Sb3 O2 87.1(3) 12_556 1_555 1_555
O2 Sb3 O2 175.87(14) 5_556 1_555 12_556
O2 Sb3 O2 87.1(3) 5_556 1_555 10_555
O2 Sb3 O2 93.0(3) 5_556 1_555 1_555
O5 Sb3 O2 92.06(16) 1_555 1_555 5_556
O5 Sb3 O2 92.06(16) 1_555 1_555 12_556
O5 Sb3 O2 87.94(16) 1_555 1_555 10_555
O5 Sb3 O2 87.94(16) 1_555 1_555 1_555
O5 Sb3 O5 180.000 5_556 1_555 1_555
O5 Sb3 O2 87.94(16) 5_556 1_555 5_556
O5 Sb3 O2 87.94(16) 5_556 1_555 12_556
O5 Sb3 O2 92.06(16) 5_556 1_555 10_555
O5 Sb3 O2 92.06(16) 5_556 1_555 1_555
Zn1 Sb3 O5 44.07(2) 5_556 1_555 5_556
Zn1 Sb3 O5 135.93(2) 5_556 1_555 1_555
Zn1 Sb3 O2 43.87(17) 5_556 1_555 5_556
Zn1 Sb3 O2 132.00(17) 5_556 1_555 12_556
Zn1 Sb3 O2 89.61(16) 5_556 1_555 10_555
Zn1 Sb3 O2 93.35(16) 5_556 1_555 1_555
Zn1 Sb3 Zn1 119.73(4) 10_555 1_555 5_556
Zn1 Sb3 O5 135.93(2) 10_555 1_555 5_556
Zn1 Sb3 O5 44.07(2) 10_555 1_555 1_555
Zn1 Sb3 O2 89.61(16) 10_555 1_555 5_556
Zn1 Sb3 O2 93.35(16) 10_555 1_555 12_556
Zn1 Sb3 O2 43.87(17) 10_555 1_555 10_555
Zn1 Sb3 O2 132.00(17) 10_555 1_555 1_555
Zn1 Sb3 Zn1 88.14(5) 1_555 1_555 10_555
Zn1 Sb3 Zn1 122.45(6) 1_555 1_555 5_556
Zn1 Sb3 O5 135.93(2) 1_555 1_555 5_556
Zn1 Sb3 O5 44.07(2) 1_555 1_555 1_555
Zn1 Sb3 O2 93.35(16) 1_555 1_555 5_556
Zn1 Sb3 O2 89.61(16) 1_555 1_555 12_556
Zn1 Sb3 O2 132.00(17) 1_555 1_555 10_555
Zn1 Sb3 O2 43.87(17) 1_555 1_555 1_555
Zn1 Sb3 Zn1 119.73(4) 12_556 1_555 1_555
Zn1 Sb3 Zn1 122.45(6) 12_556 1_555 10_555
Zn1 Sb3 Zn1 88.14(5) 12_556 1_555 5_556
Zn1 Sb3 O5 44.07(2) 12_556 1_555 5_556
Zn1 Sb3 O5 135.93(2) 12_556 1_555 1_555
Zn1 Sb3 O2 132.00(17) 12_556 1_555 5_556
Zn1 Sb3 O2 43.87(17) 12_556 1_555 12_556
Zn1 Sb3 O2 93.35(16) 12_556 1_555 10_555
Zn1 Sb3 O2 89.61(16) 12_556 1_555 1_555
Zn3 Sb3 Zn1 59.864(18) 1_555 1_555 12_556
Zn3 Sb3 Zn1 59.864(18) 1_555 1_555 1_555
Zn3 Sb3 Zn1 120.136(18) 1_555 1_555 10_555
Zn3 Sb3 Zn1 120.136(18) 1_555 1_555 5_556
Zn3 Sb3 O5 90.000 1_555 1_555 5_556
Zn3 Sb3 O5 90.000 1_555 1_555 1_555
Zn3 Sb3 O2 136.44(14) 1_555 1_555 5_556
Zn3 Sb3 O2 43.56(14) 1_555 1_555 12_556
Zn3 Sb3 O2 136.44(14) 1_555 1_555 10_555
Zn3 Sb3 O2 43.56(14) 1_555 1_555 1_555
Zn3 Sb3 Zn3 180.000 5_556 1_555 1_555
Zn3 Sb3 Zn1 120.136(18) 5_556 1_555 12_556
Zn3 Sb3 Zn1 120.136(18) 5_556 1_555 1_555
Zn3 Sb3 Zn1 59.864(18) 5_556 1_555 10_555
Zn3 Sb3 Zn1 59.864(18) 5_556 1_555 5_556
Zn3 Sb3 O5 90.000 5_556 1_555 5_556
Zn3 Sb3 O5 90.000 5_556 1_555 1_555
Zn3 Sb3 O2 43.56(14) 5_556 1_555 5_556
Zn3 Sb3 O2 136.44(14) 5_556 1_555 12_556
Zn3 Sb3 O2 43.56(14) 5_556 1_555 10_555
Zn3 Sb3 O2 136.44(14) 5_556 1_555 1_555
Zn4 O1 Sb1 123.4(3) 1_555 1_555 1_555
Zn1 O1 Zn4 117.4(3) 1_555 1_555 1_555
Zn1 O1 Sb1 102.39(15) 1_555 1_555 1_555
Zn3 O1 Zn1 92.2(2) 1_555 1_555 1_555
Zn3 O1 Zn4 117.67(17) 1_555 1_555 1_555
Zn3 O1 Sb1 97.8(2) 1_555 1_555 1_555
O7 O1 Zn3 50.38(17) 1_555 1_555 1_555
O7 O1 Zn1 100.22(19) 1_555 1_555 1_555
O7 O1 Zn4 141.7(3) 1_555 1_555 1_555
O7 O1 Sb1 47.46(17) 1_555 1_555 1_555
O8 O1 O7 90.7(3) 1_555 1_555 1_555
O8 O1 Zn3 140.9(3) 1_555 1_555 1_555
O8 O1 Zn1 99.82(19) 1_555 1_555 1_555
O8 O1 Zn4 89.3(2) 1_555 1_555 1_555
O8 O1 Sb1 43.34(18) 1_555 1_555 1_555
O6 O1 O8 60.9(2) 1_555 1_555 1_555
O6 O1 O7 62.4(2) 1_555 1_555 1_555
O6 O1 Zn3 97.31(19) 1_555 1_555 1_555
O6 O1 Zn1 56.87(17) 1_555 1_555 1_555
O6 O1 Zn4 145.0(2) 1_555 1_555 1_555
O6 O1 Sb1 45.53(16) 1_555 1_555 1_555
O2 O1 O6 70.2(2) 1_555 1_555 1_555
O2 O1 O8 130.9(2) 1_555 1_555 1_555
O2 O1 O7 69.73(16) 1_555 1_555 1_555
O2 O1 Zn3 47.19(15) 1_555 1_555 1_555
O2 O1 Zn1 45.11(15) 1_555 1_555 1_555
O2 O1 Zn4 133.7(3) 1_555 1_555 1_555
O2 O1 Sb1 102.82(17) 1_555 1_555 1_555
O1 O1 O2 125.31(16) 6_555 1_555 1_555
O1 O1 O6 86.2(2) 6_555 1_555 1_555
O1 O1 O8 57.87(16) 6_555 1_555 1_555
O1 O1 O7 55.66(16) 6_555 1_555 1_555
O1 O1 Zn3 90.9(2) 6_555 1_555 1_555
O1 O1 Zn1 143.05(14) 6_555 1_555 1_555
O1 O1 Zn4 93.2(2) 6_555 1_555 1_555
O1 O1 Sb1 40.79(16) 6_555 1_555 1_555
O4 O1 O1 125.41(15) 1_555 1_555 6_555
O4 O1 O2 88.5(2) 1_555 1_555 1_555
O4 O1 O6 64.77(19) 1_555 1_555 1_555
O4 O1 O8 67.58(16) 1_555 1_555 1_555
O4 O1 O7 126.9(2) 1_555 1_555 1_555
O4 O1 Zn3 135.5(3) 1_555 1_555 1_555
O4 O1 Zn1 43.40(15) 1_555 1_555 1_555
O4 O1 Zn4 88.0(2) 1_555 1_555 1_555
O4 O1 Sb1 96.17(16) 1_555 1_555 1_555
O8 O1 O4 92.1(2) 12_555 1_555 1_555
O8 O1 O1 60.79(14) 12_555 1_555 6_555
O8 O1 O2 171.3(3) 12_555 1_555 1_555
O8 O1 O6 117.8(3) 12_555 1_555 1_555
O8 O1 O8 56.9(3) 12_555 1_555 1_555
O8 O1 O7 116.3(3) 12_555 1_555 1_555
O8 O1 Zn3 130.9(2) 12_555 1_555 1_555
O8 O1 Zn1 135.0(2) 12_555 1_555 1_555
O8 O1 Zn4 37.64(15) 12_555 1_555 1_555
O8 O1 Sb1 85.8(2) 12_555 1_555 1_555
O5 O1 O8 119.0(2) 1_555 1_555 12_555
O5 O1 O4 58.73(18) 1_555 1_555 1_555
O5 O1 O1 175.54(10) 1_555 1_555 6_555
O5 O1 O2 54.40(18) 1_555 1_555 1_555
O5 O1 O6 97.5(2) 1_555 1_555 1_555
O5 O1 O8 126.2(2) 1_555 1_555 1_555
O5 O1 O7 124.1(2) 1_555 1_555 1_555
O5 O1 Zn3 86.2(2) 1_555 1_555 1_555
O5 O1 Zn1 40.67(13) 1_555 1_555 1_555
O5 O1 Zn4 85.2(2) 1_555 1_555 1_555
O5 O1 Sb1 143.1(2) 1_555 1_555 1_555
Sb3 O2 Zn5 122.4(3) 1_555 1_555 1_555
Zn1 O2 Sb3 94.2(2) 1_555 1_555 1_555
Zn1 O2 Zn5 121.5(3) 1_555 1_555 1_555
Zn3 O2 Zn1 91.9(2) 1_555 1_555 1_555
Zn3 O2 Sb3 96.7(2) 1_555 1_555 1_555
Zn3 O2 Zn5 122.5(3) 1_555 1_555 1_555
O2 O2 Zn3 50.25(14) 12_556 1_555 1_555
O2 O2 Zn1 94.7(3) 12_556 1_555 1_555
O2 O2 Sb3 46.44(14) 12_556 1_555 1_555
O2 O2 Zn5 143.8(4) 12_556 1_555 1_555
O5 O2 O2 62.82(19) 1_555 1_555 12_556
O5 O2 Zn3 96.19(19) 1_555 1_555 1_555
O5 O2 Zn1 47.99(15) 1_555 1_555 1_555
O5 O2 Sb3 46.23(15) 1_555 1_555 1_555
O5 O2 Zn5 141.2(2) 1_555 1_555 1_555
O5 O2 O5 90.4(2) 5_556 1_555 1_555
O5 O2 O2 59.10(18) 5_556 1_555 12_556
O5 O2 Zn3 93.29(18) 5_556 1_555 1_555
O5 O2 Zn1 138.4(2) 5_556 1_555 1_555
O5 O2 Sb3 44.15(14) 5_556 1_555 1_555
O5 O2 Zn5 89.4(2) 5_556 1_555 1_555
O2 O2 O5 57.52(17) 5_556 1_555 5_556
O2 O2 O5 60.99(18) 5_556 1_555 1_555
O2 O2 O2 89.851(7) 5_556 1_555 12_556
O2 O2 Zn3 140.02(14) 5_556 1_555 1_555
O2 O2 Zn1 94.2(3) 5_556 1_555 1_555
O2 O2 Sb3 43.48(14) 5_556 1_555 1_555
O2 O2 Zn5 86.82(18) 5_556 1_555 1_555
O1 O2 O2 127.8(3) 1_555 1_555 5_556
O1 O2 O5 127.7(2) 1_555 1_555 5_556
O1 O2 O5 66.88(18) 1_555 1_555 1_555
O1 O2 O2 68.7(2) 1_555 1_555 12_556
O1 O2 Zn3 47.41(14) 1_555 1_555 1_555
O1 O2 Zn1 44.58(15) 1_555 1_555 1_555
O1 O2 Sb3 99.7(2) 1_555 1_555 1_555
O1 O2 Zn5 137.8(3) 1_555 1_555 1_555
O3 O2 O1 87.0(2) 1_555 1_555 1_555
O3 O2 O2 67.0(2) 1_555 1_555 5_556
O3 O2 O5 124.5(2) 1_555 1_555 5_556
O3 O2 O5 62.47(15) 1_555 1_555 1_555
O3 O2 O2 125.2(3) 1_555 1_555 12_556
O3 O2 Zn3 134.2(3) 1_555 1_555 1_555
O3 O2 Zn1 43.02(15) 1_555 1_555 1_555
O3 O2 Sb3 95.0(2) 1_555 1_555 1_555
O3 O2 Zn5 86.22(19) 1_555 1_555 1_555
O9 O2 O3 115.17(19) 4_546 1_555 1_555
O9 O2 O1 113.5(3) 4_546 1_555 1_555
O9 O2 O2 118.5(3) 4_546 1_555 5_556
O9 O2 O5 91.1(2) 4_546 1_555 5_556
O9 O2 O5 177.6(3) 4_546 1_555 1_555
O9 O2 O2 119.5(3) 4_546 1_555 12_556
O9 O2 Zn3 85.6(2) 4_546 1_555 1_555
O9 O2 Zn1 130.5(3) 4_546 1_555 1_555
O9 O2 Sb3 135.2(3) 4_546 1_555 1_555
O9 O2 Zn5 36.99(18) 4_546 1_555 1_555
Zn5 O3 Sb2 126.3(4) 5_556 1_555 1_555
Zn1 O3 Zn5 116.5(2) 3_555 1_555 5_556
Zn1 O3 Sb2 96.9(2) 3_555 1_555 1_555
Zn1 O3 Zn1 98.6(3) 1_555 1_555 3_555
Zn1 O3 Zn5 116.5(2) 1_555 1_555 5_556
Zn1 O3 Sb2 96.9(2) 1_555 1_555 1_555
O4 O3 Zn1 49.88(17) 1_555 1_555 1_555
O4 O3 Zn1 99.8(3) 1_555 1_555 3_555
O4 O3 Zn5 143.5(2) 1_555 1_555 5_556
O4 O3 Sb2 47.05(17) 1_555 1_555 1_555
O4 O3 O4 65.1(3) 3_555 1_555 1_555
O4 O3 Zn1 99.8(3) 3_555 1_555 1_555
O4 O3 Zn1 49.88(17) 3_555 1_555 3_555
O4 O3 Zn5 143.5(2) 3_555 1_555 5_556
O4 O3 Sb2 47.05(17) 3_555 1_555 1_555
O4 O3 O4 91.0(2) 5_555 1_555 3_555
O4 O3 O4 57.9(2) 5_555 1_555 1_555
O4 O3 Zn1 90.10(16) 5_555 1_555 1_555
O4 O3 Zn1 140.8(3) 5_555 1_555 3_555
O4 O3 Zn5 92.7(3) 5_555 1_555 5_556
O4 O3 Sb2 43.94(16) 5_555 1_555 1_555
O4 O3 O4 61.3(3) 7_555 1_555 5_555
O4 O3 O4 57.9(2) 7_555 1_555 3_555
O4 O3 O4 91.0(2) 7_555 1_555 1_555
O4 O3 Zn1 140.8(3) 7_555 1_555 1_555
O4 O3 Zn1 90.10(16) 7_555 1_555 3_555
O4 O3 Zn5 92.7(3) 7_555 1_555 5_556
O4 O3 Sb2 43.94(16) 7_555 1_555 1_555
O5 O3 O4 62.30(16) 3_555 1_555 7_555
O5 O3 O4 123.3(2) 3_555 1_555 5_555
O5 O3 O4 63.46(16) 3_555 1_555 3_555
O5 O3 O4 128.5(3) 3_555 1_555 1_555
O5 O3 Zn1 140.9(3) 3_555 1_555 1_555
O5 O3 Zn1 42.94(4) 3_555 1_555 3_555
O5 O3 Zn5 84.52(15) 3_555 1_555 5_556
O5 O3 Sb2 95.27(18) 3_555 1_555 1_555
O5 O3 O5 167.9(3) 1_555 1_555 3_555
O5 O3 O4 123.3(2) 1_555 1_555 7_555
O5 O3 O4 62.30(16) 1_555 1_555 5_555
O5 O3 O4 128.5(3) 1_555 1_555 3_555
O5 O3 O4 63.46(16) 1_555 1_555 1_555
O5 O3 Zn1 42.94(4) 1_555 1_555 1_555
O5 O3 Zn1 140.9(3) 1_555 1_555 3_555
O5 O3 Zn5 84.52(15) 1_555 1_555 5_556
O5 O3 Sb2 95.27(18) 1_555 1_555 1_555
O2 O3 O5 119.1(2) 3_555 1_555 1_555
O2 O3 O5 54.15(15) 3_555 1_555 3_555
O2 O3 O4 116.45(14) 3_555 1_555 7_555
O2 O3 O4 174.0(3) 3_555 1_555 5_555
O2 O3 O4 92.1(2) 3_555 1_555 3_555
O2 O3 O4 128.1(3) 3_555 1_555 1_555
O2 O3 Zn1 94.4(3) 3_555 1_555 1_555
O2 O3 Zn1 42.28(15) 3_555 1_555 3_555
O2 O3 Zn5 81.8(2) 3_555 1_555 5_556
O2 O3 Sb2 138.9(2) 3_555 1_555 1_555
O2 O3 O2 65.2(2) 1_555 1_555 3_555
O2 O3 O5 54.15(15) 1_555 1_555 1_555
O2 O3 O5 119.1(2) 1_555 1_555 3_555
O2 O3 O4 174.0(3) 1_555 1_555 7_555
O2 O3 O4 116.45(14) 1_555 1_555 5_555
O2 O3 O4 128.1(3) 1_555 1_555 3_555
O2 O3 O4 92.1(2) 1_555 1_555 1_555
O2 O3 Zn1 42.28(15) 1_555 1_555 1_555
O2 O3 Zn1 94.4(3) 1_555 1_555 3_555
O2 O3 Zn5 81.8(2) 1_555 1_555 5_556
O2 O3 Sb2 138.9(2) 1_555 1_555 1_555
O9 O3 O2 111.6(2) 2_555 1_555 1_555
O9 O3 O2 111.6(2) 2_555 1_555 3_555
O9 O3 O5 87.02(13) 2_555 1_555 1_555
O9 O3 O5 87.02(13) 2_555 1_555 3_555
O9 O3 O4 62.4(2) 2_555 1_555 7_555
O9 O3 O4 62.4(2) 2_555 1_555 5_555
O9 O3 O4 120.3(2) 2_555 1_555 3_555
O9 O3 O4 120.3(2) 2_555 1_555 1_555
O9 O3 Zn1 129.78(16) 2_555 1_555 1_555
O9 O3 Zn1 129.78(16) 2_555 1_555 3_555
O9 O3 Zn5 35.66(18) 2_555 1_555 5_556
O9 O3 Sb2 90.6(3) 2_555 1_555 1_555
O6 O3 O9 174.4(3) 1_555 1_555 2_555
O6 O3 O2 63.90(19) 1_555 1_555 1_555
O6 O3 O2 63.90(19) 1_555 1_555 3_555
O6 O3 O5 92.46(13) 1_555 1_555 1_555
O6 O3 O5 92.46(13) 1_555 1_555 3_555
O6 O3 O4 122.1(2) 1_555 1_555 7_555
O6 O3 O4 122.1(2) 1_555 1_555 5_555
O6 O3 O4 64.2(2) 1_555 1_555 3_555
O6 O3 O4 64.2(2) 1_555 1_555 1_555
O6 O3 Zn1 49.52(16) 1_555 1_555 1_555
O6 O3 Zn1 49.52(16) 1_555 1_555 3_555
O6 O3 Zn5 138.8(3) 1_555 1_555 5_556
O6 O3 Sb2 95.0(3) 1_555 1_555 1_555
Sb2 O4 Zn4 127.5(3) 1_555 1_555 12_555
Zn2 O4 Sb2 96.10(18) 1_555 1_555 1_555
Zn2 O4 Zn4 121.2(3) 1_555 1_555 12_555
Zn1 O4 Zn2 90.2(2) 1_555 1_555 1_555
Zn1 O4 Sb2 95.4(2) 1_555 1_555 1_555
Zn1 O4 Zn4 117.9(2) 1_555 1_555 12_555
O4 O4 Zn1 94.3(3) 5_555 1_555 1_555
O4 O4 Zn2 48.92(13) 5_555 1_555 1_555
O4 O4 Sb2 47.18(13) 5_555 1_555 1_555
O4 O4 Zn4 147.5(4) 5_555 1_555 12_555
O3 O4 O4 63.8(2) 1_555 1_555 5_555
O3 O4 Zn1 49.42(18) 1_555 1_555 1_555
O3 O4 Zn2 96.6(2) 1_555 1_555 1_555
O3 O4 Sb2 46.00(17) 1_555 1_555 1_555
O3 O4 Zn4 141.5(3) 1_555 1_555 12_555
O3 O4 O3 89.0(2) 5_555 1_555 1_555
O3 O4 O4 58.3(2) 5_555 1_555 5_555
O3 O4 Zn1 138.3(3) 5_555 1_555 1_555
O3 O4 Zn2 92.2(2) 5_555 1_555 1_555
O3 O4 Sb2 43.00(16) 5_555 1_555 1_555
O3 O4 Zn4 95.9(3) 5_555 1_555 12_555
O4 O4 O3 59.35(13) 3_555 1_555 5_555
O4 O4 O3 57.47(14) 3_555 1_555 1_555
O4 O4 O4 90.000 3_555 1_555 5_555
O4 O4 Zn1 93.38(15) 3_555 1_555 1_555
O4 O4 Zn2 138.92(13) 3_555 1_555 1_555
O4 O4 Sb2 42.82(13) 3_555 1_555 1_555
O4 O4 Zn4 92.75(16) 3_555 1_555 12_555
O5 O4 O4 120.77(12) 1_555 1_555 3_555
O5 O4 O3 122.2(2) 1_555 1_555 5_555
O5 O4 O3 63.31(16) 1_555 1_555 1_555
O5 O4 O4 64.0(2) 1_555 1_555 5_555
O5 O4 Zn1 42.88(14) 1_555 1_555 1_555
O5 O4 Zn2 47.60(14) 1_555 1_555 1_555
O5 O4 Sb2 94.41(18) 1_555 1_555 1_555
O5 O4 Zn4 137.8(2) 1_555 1_555 12_555
O5 O4 O5 94.8(2) 5_555 1_555 1_555
O5 O4 O4 120.56(11) 5_555 1_555 3_555
O5 O4 O3 61.49(14) 5_555 1_555 5_555
O5 O4 O3 127.0(2) 5_555 1_555 1_555
O5 O4 O4 63.2(2) 5_555 1_555 5_555
O5 O4 Zn1 137.2(2) 5_555 1_555 1_555
O5 O4 Zn2 47.22(14) 5_555 1_555 1_555
O5 O4 Sb2 93.84(19) 5_555 1_555 1_555
O5 O4 Zn4 87.8(2) 5_555 1_555 12_555
O1 O4 O5 122.46(19) 1_555 1_555 5_555
O1 O4 O5 61.93(17) 1_555 1_555 1_555
O1 O4 O4 116.29(12) 1_555 1_555 3_555
O1 O4 O3 174.8(2) 1_555 1_555 5_555
O1 O4 O3 90.5(2) 1_555 1_555 1_555
O1 O4 O4 125.9(3) 1_555 1_555 5_555
O1 O4 Zn1 41.82(14) 1_555 1_555 1_555
O1 O4 Zn2 92.9(2) 1_555 1_555 1_555
O1 O4 Sb2 136.3(3) 1_555 1_555 1_555
O1 O4 Zn4 81.26(19) 1_555 1_555 12_555
O4 O4 O1 64.07(18) 12_555 1_555 1_555
O4 O4 O5 59.03(18) 12_555 1_555 5_555
O4 O4 O5 59.63(18) 12_555 1_555 1_555
O4 O4 O4 179.5(2) 12_555 1_555 3_555
O4 O4 O3 120.3(3) 12_555 1_555 5_555
O4 O4 O3 122.9(3) 12_555 1_555 1_555
O4 O4 O4 90.00(2) 12_555 1_555 5_555
O4 O4 Zn1 87.1(3) 12_555 1_555 1_555
O4 O4 Zn2 41.08(13) 12_555 1_555 1_555
O4 O4 Sb2 137.18(14) 12_555 1_555 1_555
O4 O4 Zn4 87.0(2) 12_555 1_555 12_555
O9 O4 O4 117.3(3) 4_545 1_555 12_555
O9 O4 O1 112.3(3) 4_545 1_555 1_555
O9 O4 O5 87.2(2) 4_545 1_555 5_555
O9 O4 O5 174.1(2) 4_545 1_555 1_555
O9 O4 O4 62.28(12) 4_545 1_555 3_555
O9 O4 O3 63.6(2) 4_545 1_555 5_555
O9 O4 O3 119.6(2) 4_545 1_555 1_555
O9 O4 O4 121.8(3) 4_545 1_555 5_555
O9 O4 Zn1 134.2(3) 4_545 1_555 1_555
O9 O4 Zn2 134.2(3) 4_545 1_555 1_555
O9 O4 Sb2 91.0(2) 4_545 1_555 1_555
O9 O4 Zn4 36.60(17) 4_545 1_555 12_555
O6 O4 O9 84.3(2) 1_555 1_555 4_545
O6 O4 O4 117.9(2) 1_555 1_555 12_555
O6 O4 O1 54.04(13) 1_555 1_555 1_555
O6 O4 O5 167.9(2) 1_555 1_555 5_555
O6 O4 O5 92.8(2) 1_555 1_555 1_555
O6 O4 O4 62.39(11) 1_555 1_555 3_555
O6 O4 O3 121.33(19) 1_555 1_555 5_555
O6 O4 O3 65.0(2) 1_555 1_555 1_555
O6 O4 O4 128.8(3) 1_555 1_555 5_555
O6 O4 Zn1 49.96(16) 1_555 1_555 1_555
O6 O4 Zn2 139.5(3) 1_555 1_555 1_555
O6 O4 Sb2 94.9(2) 1_555 1_555 1_555
O6 O4 Zn4 80.2(2) 1_555 1_555 12_555
Zn1 O5 Sb3 93.63(18) 10_555 1_555 1_555
Zn1 O5 Zn1 172.7(4) 1_555 1_555 10_555
Zn1 O5 Sb3 93.63(18) 1_555 1_555 1_555
Zn2 O5 Zn1 86.37(18) 1_555 1_555 1_555
Zn2 O5 Zn1 86.37(18) 1_555 1_555 10_555
Zn2 O5 Sb3 180.00000000(8) 1_555 1_555 1_555
O2 O5 Zn2 134.17(15) 1_555 1_555 1_555
O2 O5 Zn1 47.80(14) 1_555 1_555 1_555
O2 O5 Zn1 139.5(3) 1_555 1_555 10_555
O2 O5 Sb3 45.83(15) 1_555 1_555 1_555
O2 O5 O2 91.7(3) 10_555 1_555 1_555
O2 O5 Zn2 134.17(15) 10_555 1_555 1_555
O2 O5 Zn1 139.5(3) 10_555 1_555 1_555
O2 O5 Zn1 47.80(14) 10_555 1_555 10_555
O2 O5 Sb3 45.83(15) 10_555 1_555 1_555
O2 O5 O2 58.1(2) 5_556 1_555 10_555
O2 O5 O2 61.5(2) 5_556 1_555 1_555
O2 O5 Zn2 136.22(14) 5_556 1_555 1_555
O2 O5 Zn1 94.48(16) 5_556 1_555 1_555
O2 O5 Zn1 90.76(16) 5_556 1_555 10_555
O2 O5 Sb3 43.78(14) 5_556 1_555 1_555
O2 O5 O2 87.6(3) 12_556 1_555 5_556
O2 O5 O2 61.5(2) 12_556 1_555 10_555
O2 O5 O2 58.1(2) 12_556 1_555 1_555
O2 O5 Zn2 136.22(14) 12_556 1_555 1_555
O2 O5 Zn1 90.76(16) 12_556 1_555 1_555
O2 O5 Zn1 94.48(16) 12_556 1_555 10_555
O2 O5 Sb3 43.78(14) 12_556 1_555 1_555
O3 O5 O2 121.3(2) 1_555 1_555 12_556
O3 O5 O2 67.50(17) 1_555 1_555 5_556
O3 O5 O2 125.5(2) 1_555 1_555 10_555
O3 O5 O2 63.38(17) 1_555 1_555 1_555
O3 O5 Zn2 84.54(17) 1_555 1_555 1_555
O3 O5 Zn1 43.53(14) 1_555 1_555 1_555
O3 O5 Zn1 135.47(16) 1_555 1_555 10_555
O3 O5 Sb3 95.46(17) 1_555 1_555 1_555
O3 O5 O3 169.1(3) 10_555 1_555 1_555
O3 O5 O2 67.50(17) 10_555 1_555 12_556
O3 O5 O2 121.3(2) 10_555 1_555 5_556
O3 O5 O2 63.38(17) 10_555 1_555 10_555
O3 O5 O2 125.5(2) 10_555 1_555 1_555
O3 O5 Zn2 84.54(17) 10_555 1_555 1_555
O3 O5 Zn1 135.47(16) 10_555 1_555 1_555
O3 O5 Zn1 43.53(14) 10_555 1_555 10_555
O3 O5 Sb3 95.46(17) 10_555 1_555 1_555
O4 O5 O3 53.23(17) 10_555 1_555 10_555
O4 O5 O3 117.3(2) 10_555 1_555 1_555
O4 O5 O2 120.68(15) 10_555 1_555 12_556
O4 O5 O2 123.38(14) 10_555 1_555 5_556
O4 O5 O2 91.54(15) 10_555 1_555 10_555
O4 O5 O2 175.13(19) 10_555 1_555 1_555
O4 O5 Zn2 42.75(13) 10_555 1_555 1_555
O4 O5 Zn1 128.9(3) 10_555 1_555 1_555
O4 O5 Zn1 43.84(15) 10_555 1_555 10_555
O4 O5 Sb3 137.25(13) 10_555 1_555 1_555
O4 O5 O4 85.5(3) 1_555 1_555 10_555
O4 O5 O3 117.3(2) 1_555 1_555 10_555
O4 O5 O3 53.23(17) 1_555 1_555 1_555
O4 O5 O2 123.38(14) 1_555 1_555 12_556
O4 O5 O2 120.68(15) 1_555 1_555 5_556
O4 O5 O2 175.13(19) 1_555 1_555 10_555
O4 O5 O2 91.54(15) 1_555 1_555 1_555
O4 O5 Zn2 42.75(13) 1_555 1_555 1_555
O4 O5 Zn1 43.84(15) 1_555 1_555 1_555
O4 O5 Zn1 128.9(3) 1_555 1_555 10_555
O4 O5 Sb3 137.25(13) 1_555 1_555 1_555
O4 O5 O4 61.3(2) 12_555 1_555 1_555
O4 O5 O4 52.81(18) 12_555 1_555 10_555
O4 O5 O3 56.21(17) 12_555 1_555 10_555
O4 O5 O3 114.6(2) 12_555 1_555 1_555
O4 O5 O2 93.91(15) 12_555 1_555 12_556
O4 O5 O2 176.07(17) 12_555 1_555 5_556
O4 O5 O2 119.59(15) 12_555 1_555 10_555
O4 O5 O2 122.34(14) 12_555 1_555 1_555
O4 O5 Zn2 42.43(13) 12_555 1_555 1_555
O4 O5 Zn1 89.14(17) 12_555 1_555 1_555
O4 O5 Zn1 85.49(17) 12_555 1_555 10_555
O4 O5 Sb3 137.57(13) 12_555 1_555 1_555
O4 O5 O4 84.9(3) 5_555 1_555 12_555
O4 O5 O4 52.81(18) 5_555 1_555 1_555
O4 O5 O4 61.3(2) 5_555 1_555 10_555
O4 O5 O3 114.6(2) 5_555 1_555 10_555
O4 O5 O3 56.21(17) 5_555 1_555 1_555
O4 O5 O2 176.07(17) 5_555 1_555 12_556
O4 O5 O2 93.91(15) 5_555 1_555 5_556
O4 O5 O2 122.34(14) 5_555 1_555 10_555
O4 O5 O2 119.59(15) 5_555 1_555 1_555
O4 O5 Zn2 42.43(13) 5_555 1_555 1_555
O4 O5 Zn1 85.49(17) 5_555 1_555 1_555
O4 O5 Zn1 89.14(17) 5_555 1_555 10_555
O4 O5 Sb3 137.57(13) 5_555 1_555 1_555
O1 O5 O4 63.75(13) 10_555 1_555 5_555
O1 O5 O4 112.13(18) 10_555 1_555 12_555
O1 O5 O4 116.41(19) 10_555 1_555 1_555
O1 O5 O4 59.34(13) 10_555 1_555 10_555
O1 O5 O3 83.56(15) 10_555 1_555 10_555
O1 O5 O3 95.96(15) 10_555 1_555 1_555
O1 O5 O2 120.12(19) 10_555 1_555 12_556
O1 O5 O2 64.04(13) 10_555 1_555 5_556
O1 O5 O2 58.72(13) 10_555 1_555 10_555
O1 O5 O2 125.5(2) 10_555 1_555 1_555
O1 O5 Zn2 87.46(14) 10_555 1_555 1_555
O1 O5 Zn1 139.42(9) 10_555 1_555 1_555
O1 O5 Zn1 40.08(7) 10_555 1_555 10_555
O1 O5 Sb3 92.54(14) 10_555 1_555 1_555
O1 O5 O1 174.9(3) 1_555 1_555 10_555
O1 O5 O4 112.13(18) 1_555 1_555 5_555
O1 O5 O4 63.75(13) 1_555 1_555 12_555
O1 O5 O4 59.34(13) 1_555 1_555 1_555
O1 O5 O4 116.41(19) 1_555 1_555 10_555
O1 O5 O3 95.96(15) 1_555 1_555 10_555
O1 O5 O3 83.56(15) 1_555 1_555 1_555
O1 O5 O2 64.04(13) 1_555 1_555 12_556
O1 O5 O2 120.12(19) 1_555 1_555 5_556
O1 O5 O2 125.5(2) 1_555 1_555 10_555
O1 O5 O2 58.72(13) 1_555 1_555 1_555
O1 O5 Zn2 87.46(14) 1_555 1_555 1_555
O1 O5 Zn1 40.08(7) 1_555 1_555 1_555
O1 O5 Zn1 139.42(9) 1_555 1_555 10_555
O1 O5 Sb3 92.54(14) 1_555 1_555 1_555
Sb1 O6 Sb1 98.6(3) 1_555 1_555 2_555
Zn1 O6 Sb1 89.66(6) 1_555 1_555 1_555
Zn1 O6 Sb1 171.6(3) 1_555 1_555 2_555
Zn1 O6 Zn1 82.0(2) 3_555 1_555 1_555
Zn1 O6 Sb1 171.6(3) 3_555 1_555 1_555
Zn1 O6 Sb1 89.66(6) 3_555 1_555 2_555
O6 O6 Zn1 138.88(11) 2_555 1_555 3_555
O6 O6 Zn1 138.88(11) 2_555 1_555 1_555
O6 O6 Sb1 49.32(16) 2_555 1_555 1_555
O6 O6 Sb1 49.32(16) 2_555 1_555 2_555
O1 O6 O6 93.8(2) 3_555 1_555 2_555
O1 O6 Zn1 45.12(15) 3_555 1_555 3_555
O1 O6 Zn1 127.1(3) 3_555 1_555 1_555
O1 O6 Sb1 143.1(3) 3_555 1_555 1_555
O1 O6 Sb1 44.56(15) 3_555 1_555 2_555
O1 O6 O1 171.5(4) 1_555 1_555 3_555
O1 O6 O6 93.8(2) 1_555 1_555 2_555
O1 O6 Zn1 127.1(3) 1_555 1_555 3_555
O1 O6 Zn1 45.12(15) 1_555 1_555 1_555
O1 O6 Sb1 44.56(15) 1_555 1_555 1_555
O1 O6 Sb1 143.1(3) 1_555 1_555 2_555
O7 O6 O1 125.1(3) 2_555 1_555 1_555
O7 O6 O1 55.96(19) 2_555 1_555 3_555
O7 O6 O6 62.49(16) 2_555 1_555 2_555
O7 O6 Zn1 86.89(15) 2_555 1_555 3_555
O7 O6 Zn1 133.8(3) 2_555 1_555 1_555
O7 O6 Sb1 98.1(3) 2_555 1_555 1_555
O7 O6 Sb1 43.78(17) 2_555 1_555 2_555
O7 O6 O7 69.4(3) 1_555 1_555 2_555
O7 O6 O1 55.96(19) 1_555 1_555 1_555
O7 O6 O1 125.1(3) 1_555 1_555 3_555
O7 O6 O6 62.49(16) 1_555 1_555 2_555
O7 O6 Zn1 133.8(3) 1_555 1_555 3_555
O7 O6 Zn1 86.89(15) 1_555 1_555 1_555
O7 O6 Sb1 43.78(17) 1_555 1_555 1_555
O7 O6 Sb1 98.1(3) 1_555 1_555 2_555
O8 O6 O7 86.3(2) 1_555 1_555 1_555
O8 O6 O7 125.1(3) 1_555 1_555 2_555
O8 O6 O1 59.5(2) 1_555 1_555 1_555
O8 O6 O1 127.9(3) 1_555 1_555 3_555
O8 O6 O6 62.66(16) 1_555 1_555 2_555
O8 O6 Zn1 138.1(3) 1_555 1_555 3_555
O8 O6 Zn1 90.34(16) 1_555 1_555 1_555
O8 O6 Sb1 42.57(18) 1_555 1_555 1_555
O8 O6 Sb1 96.7(3) 1_555 1_555 2_555
O8 O6 O8 68.4(3) 2_555 1_555 1_555
O8 O6 O7 125.1(3) 2_555 1_555 1_555
O8 O6 O7 86.3(2) 2_555 1_555 2_555
O8 O6 O1 127.9(3) 2_555 1_555 1_555
O8 O6 O1 59.5(2) 2_555 1_555 3_555
O8 O6 O6 62.66(16) 2_555 1_555 2_555
O8 O6 Zn1 90.34(16) 2_555 1_555 3_555
O8 O6 Zn1 138.1(3) 2_555 1_555 1_555
O8 O6 Sb1 96.7(3) 2_555 1_555 1_555
O8 O6 Sb1 42.57(18) 2_555 1_555 2_555
O4 O6 O8 96.3(3) 1_555 1_555 2_555
O4 O6 O8 65.74(16) 1_555 1_555 1_555
O4 O6 O7 116.96(17) 1_555 1_555 1_555
O4 O6 O7 168.7(3) 1_555 1_555 2_555
O4 O6 O1 61.19(18) 1_555 1_555 1_555
O4 O6 O1 116.3(3) 1_555 1_555 3_555
O4 O6 O6 128.34(15) 1_555 1_555 2_555
O4 O6 Zn1 82.2(2) 1_555 1_555 3_555
O4 O6 Zn1 41.87(15) 1_555 1_555 1_555
O4 O6 Sb1 92.47(17) 1_555 1_555 1_555
O4 O6 Sb1 138.2(3) 1_555 1_555 2_555
O4 O6 O4 55.2(2) 3_555 1_555 1_555
O4 O6 O8 65.74(16) 3_555 1_555 2_555
O4 O6 O8 96.3(3) 3_555 1_555 1_555
O4 O6 O7 168.7(3) 3_555 1_555 1_555
O4 O6 O7 116.96(17) 3_555 1_555 2_555
O4 O6 O1 116.3(3) 3_555 1_555 1_555
O4 O6 O1 61.19(18) 3_555 1_555 3_555
O4 O6 O6 128.34(15) 3_555 1_555 2_555
O4 O6 Zn1 41.87(15) 3_555 1_555 3_555
O4 O6 Zn1 82.2(2) 3_555 1_555 1_555
O4 O6 Sb1 138.2(3) 3_555 1_555 1_555
O4 O6 Sb1 92.47(17) 3_555 1_555 2_555
O3 O6 O4 50.86(17) 1_555 1_555 3_555
O3 O6 O4 50.86(17) 1_555 1_555 1_555
O3 O6 O8 116.6(2) 1_555 1_555 2_555
O3 O6 O8 116.6(2) 1_555 1_555 1_555
O3 O6 O7 118.3(2) 1_555 1_555 1_555
O3 O6 O7 118.3(2) 1_555 1_555 2_555
O3 O6 O1 86.3(2) 1_555 1_555 1_555
O3 O6 O1 86.3(2) 1_555 1_555 3_555
O3 O6 O6 179.00(12) 1_555 1_555 2_555
O3 O6 Zn1 41.20(11) 1_555 1_555 3_555
O3 O6 Zn1 41.20(11) 1_555 1_555 1_555
O3 O6 Sb1 130.65(17) 1_555 1_555 1_555
O3 O6 Sb1 130.65(17) 1_555 1_555 2_555
Zn6 O7 Sb1 122.6(4) 1_555 1_555 1_555
Zn3 O7 Zn6 117.4(2) 1_555 1_555 1_555
Zn3 O7 Sb1 100.0(2) 1_555 1_555 1_555
Zn3 O7 Zn3 94.0(3) 6_555 1_555 1_555
Zn3 O7 Zn6 117.4(2) 6_555 1_555 1_555
Zn3 O7 Sb1 100.0(2) 6_555 1_555 1_555
O1 O7 Zn3 52.18(17) 6_555 1_555 6_555
O1 O7 Zn3 102.3(3) 6_555 1_555 1_555
O1 O7 Zn6 140.1(2) 6_555 1_555 1_555
O1 O7 Sb1 47.89(17) 6_555 1_555 1_555
O1 O7 O1 68.7(3) 1_555 1_555 6_555
O1 O7 Zn3 102.3(3) 1_555 1_555 6_555
O1 O7 Zn3 52.18(17) 1_555 1_555 1_555
O1 O7 Zn6 140.1(2) 1_555 1_555 1_555
O1 O7 Sb1 47.89(17) 1_555 1_555 1_555
O6 O7 O1 92.6(3) 2_555 1_555 1_555
O6 O7 O1 61.64(16) 2_555 1_555 6_555
O6 O7 Zn3 98.00(17) 2_555 1_555 6_555
O6 O7 Zn3 144.6(3) 2_555 1_555 1_555
O6 O7 Zn6 85.9(3) 2_555 1_555 1_555
O6 O7 Sb1 45.12(18) 2_555 1_555 1_555
O6 O7 O6 55.0(3) 1_555 1_555 2_555
O6 O7 O1 61.64(16) 1_555 1_555 1_555
O6 O7 O1 92.6(3) 1_555 1_555 6_555
O6 O7 Zn3 144.6(3) 1_555 1_555 6_555
O6 O7 Zn3 98.00(17) 1_555 1_555 1_555
O6 O7 Zn6 85.9(3) 1_555 1_555 1_555
O6 O7 Sb1 45.12(18) 1_555 1_555 1_555
O7 O7 O6 134.4(3) 12_556 1_555 1_555
O7 O7 O6 134.4(3) 12_556 1_555 2_555
O7 O7 O1 72.9(3) 12_556 1_555 1_555
O7 O7 O1 72.9(3) 12_556 1_555 6_555
O7 O7 Zn3 47.02(17) 12_556 1_555 6_555
O7 O7 Zn3 47.02(17) 12_556 1_555 1_555
O7 O7 Zn6 132.5(4) 12_556 1_555 1_555
O7 O7 Sb1 104.8(4) 12_556 1_555 1_555
Zn4 O8 Zn4 113.0(4) 12_555 1_555 15_555
Sb1 O8 Zn4 123.3(2) 1_555 1_555 12_555
Sb1 O8 Zn4 123.3(2) 1_555 1_555 15_555
O8 O8 Sb1 94.1(4) 12_555 1_555 1_555
O8 O8 Zn4 90.6(3) 12_555 1_555 12_555
O8 O8 Zn4 90.6(3) 12_555 1_555 15_555
O1 O8 O8 66.1(3) 1_555 1_555 12_555
O1 O8 Sb1 44.58(17) 1_555 1_555 1_555
O1 O8 Zn4 88.34(18) 1_555 1_555 12_555
O1 O8 Zn4 149.1(3) 1_555 1_555 15_555
O1 O8 O1 64.3(3) 6_555 1_555 1_555
O1 O8 O8 66.1(3) 6_555 1_555 12_555
O1 O8 Sb1 44.58(17) 6_555 1_555 1_555
O1 O8 Zn4 149.1(3) 6_555 1_555 12_555
O1 O8 Zn4 88.34(18) 6_555 1_555 15_555
O6 O8 O1 89.0(3) 1_555 1_555 6_555
O6 O8 O1 59.60(17) 1_555 1_555 1_555
O6 O8 O8 125.7(4) 1_555 1_555 12_555
O6 O8 Sb1 44.72(19) 1_555 1_555 1_555
O6 O8 Zn4 88.9(2) 1_555 1_555 12_555
O6 O8 Zn4 138.3(4) 1_555 1_555 15_555
O6 O8 O6 54.7(3) 2_555 1_555 1_555
O6 O8 O1 59.60(17) 2_555 1_555 6_555
O6 O8 O1 89.0(3) 2_555 1_555 1_555
O6 O8 O8 125.7(4) 2_555 1_555 12_555
O6 O8 Sb1 44.72(19) 2_555 1_555 1_555
O6 O8 Zn4 138.3(4) 2_555 1_555 12_555
O6 O8 Zn4 88.9(2) 2_555 1_555 15_555
O1 O8 O6 123.40(19) 15_555 1_555 2_555
O1 O8 O6 177.1(3) 15_555 1_555 1_555
O1 O8 O1 91.5(2) 15_555 1_555 6_555
O1 O8 O1 123.1(3) 15_555 1_555 1_555
O1 O8 O8 57.0(2) 15_555 1_555 12_555
O1 O8 Sb1 136.0(3) 15_555 1_555 1_555
O1 O8 Zn4 92.1(3) 15_555 1_555 12_555
O1 O8 Zn4 38.93(18) 15_555 1_555 15_555
O1 O8 O1 58.4(3) 12_555 1_555 15_555
O1 O8 O6 177.1(3) 12_555 1_555 2_555
O1 O8 O6 123.40(19) 12_555 1_555 1_555
O1 O8 O1 123.1(3) 12_555 1_555 6_555
O1 O8 O1 91.5(2) 12_555 1_555 1_555
O1 O8 O8 57.0(2) 12_555 1_555 12_555
O1 O8 Sb1 136.0(3) 12_555 1_555 1_555
O1 O8 Zn4 38.93(18) 12_555 1_555 12_555
O1 O8 Zn4 92.1(3) 12_555 1_555 15_555
Zn4 O9 Zn5 108.4(4) 11_555 1_555 4_556
Zn4 O9 Zn4 105.3(3) 9_455 1_555 11_555
Zn4 O9 Zn5 108.4(4) 9_455 1_555 4_556
Zn6 O9 Zn4 111.7(4) 4_556 1_555 9_455
Zn6 O9 Zn4 111.7(4) 4_556 1_555 11_555
Zn6 O9 Zn5 111.0(4) 4_556 1_555 4_556
O2 O9 Zn6 90.1(2) 4_556 1_555 4_556
O2 O9 Zn4 89.2(2) 4_556 1_555 9_455
O2 O9 Zn4 145.9(5) 4_556 1_555 11_555
O2 O9 Zn5 37.54(14) 4_556 1_555 4_556
O2 O9 O2 63.9(3) 8_556 1_555 4_556
O2 O9 Zn6 90.1(2) 8_556 1_555 4_556
O2 O9 Zn4 145.9(5) 8_556 1_555 9_455
O2 O9 Zn4 89.2(2) 8_556 1_555 11_555
O2 O9 Zn5 37.54(14) 8_556 1_555 4_556
O4 O9 O2 87.7(2) 8_555 1_555 8_556
O4 O9 O2 116.9(4) 8_555 1_555 4_556
O4 O9 Zn6 148.3(2) 8_555 1_555 4_556
O4 O9 Zn4 86.4(3) 8_555 1_555 9_455
O4 O9 Zn4 36.64(19) 8_555 1_555 11_555
O4 O9 Zn5 85.6(3) 8_555 1_555 4_556
O4 O9 O4 55.4(2) 4_555 1_555 8_555
O4 O9 O2 116.9(4) 4_555 1_555 8_556
O4 O9 O2 87.7(2) 4_555 1_555 4_556
O4 O9 Zn6 148.3(2) 4_555 1_555 4_556
O4 O9 Zn4 36.64(19) 4_555 1_555 9_455
O4 O9 Zn4 86.4(3) 4_555 1_555 11_555
O4 O9 Zn5 85.6(3) 4_555 1_555 4_556
O3 O9 O4 54.0(2) 2_555 1_555 4_555
O3 O9 O4 54.0(2) 2_555 1_555 8_555
O3 O9 O2 62.9(2) 2_555 1_555 8_556
O3 O9 O2 62.9(2) 2_555 1_555 4_556
O3 O9 Zn6 147.7(4) 2_555 1_555 4_556
O3 O9 Zn4 86.8(3) 2_555 1_555 9_455
O3 O9 Zn4 86.8(3) 2_555 1_555 11_555
O3 O9 Zn5 36.7(2) 2_555 1_555 4_556
O9 O9 O3 175.42(18) 2_565 1_555 2_555
O9 O9 O4 122.24(19) 2_565 1_555 4_555
O9 O9 O4 122.24(19) 2_565 1_555 8_555
O9 O9 O2 120.7(2) 2_565 1_555 8_556
O9 O9 O2 120.7(2) 2_565 1_555 4_556
O9 O9 Zn6 36.9(3) 2_565 1_555 4_556
O9 O9 Zn4 90.4(3) 2_565 1_555 9_455
O9 O9 Zn4 90.4(3) 2_565 1_555 11_555
O9 O9 Zn5 147.9(2) 2_565 1_555 4_556

loop_
_geom_bond_atom_site_label_1
_geom_bond_atom_site_label_2
_geom_bond_distance
_geom_bond_site_symmetry_1
_geom_bond_site_symmetry_2
Zn1 O1 2.052(6) 1_555 1_555
Zn1 O2 2.071(6) 1_555 1_555
Zn1 O5 2.0773(13) 1_555 1_555
Zn1 O3 2.100(5) 1_555 1_555
Zn1 O4 2.114(6) 1_555 1_555
Zn1 O6 2.425(6) 1_555 1_555
Zn1 Zn2 2.9645(12) 1_555 1_555
Zn1 Sb3 2.9807(12) 1_555 1_555
Zn1 Zn3 3.0365(14) 1_555 1_555
Zn1 Sb2 3.0437(13) 1_555 1_555
Zn1 Sb1 3.1486(8) 1_555 1_555
Zn1 Zn1 3.184(3) 1_555 3_555
Zn2 O4 2.069(5) 1_555 10_555
Zn2 O4 2.069(5) 1_555 1_555
Zn2 O4 2.069(5) 1_555 12_555
Zn2 O4 2.069(5) 1_555 5_555
Zn2 O5 2.251(7) 1_555 1_555
Zn2 O5 2.251(7) 1_555 5_555
Zn2 Zn1 2.9645(12) 1_555 12_555
Zn2 Zn1 2.9645(12) 1_555 10_555
Zn2 Zn1 2.9645(12) 1_555 1_555
Zn2 Zn1 2.9645(12) 1_555 5_555
Zn2 Sb2 3.026540(5) 1_555 10_555
Zn2 Sb2 3.026540(5) 1_555 1_555
Zn3 O7 2.105(5) 1_555 1_555
Zn3 O7 2.105(5) 1_555 12_556
Zn3 O2 2.152(5) 1_555 12_556
Zn3 O2 2.152(5) 1_555 1_555
Zn3 O1 2.159(4) 1_555 1_555
Zn3 O1 2.159(4) 1_555 12_556
Zn3 Zn1 3.0365(14) 1_555 12_556
Zn3 Zn1 3.0365(14) 1_555 1_555
Zn3 Zn3 3.081(3) 1_555 6_555
Zn3 Sb3 3.1012(16) 1_555 1_555
Zn3 Sb1 3.1277(10) 1_555 1_555
Zn3 Sb1 3.1277(10) 1_555 12_556
Zn4 O8 1.936(5) 1_555 12_555
Zn4 O9 1.964(5) 1_555 9_545
Zn4 O4 1.966(5) 1_555 12_555
Zn4 O1 1.992(4) 1_555 1_555
Zn4 Zn4 3.1231(19) 1_555 3_655
Zn4 Zn5 3.1756(17) 1_555 12_556
Zn5 O9 1.950(10) 1_555 4_546
Zn5 O2 1.975(5) 1_555 1_555
Zn5 O2 1.975(5) 1_555 3_555
Zn5 O3 2.000(7) 1_555 5_556
Zn5 Zn4 3.1756(17) 1_555 16_456
Zn5 Zn4 3.1756(17) 1_555 12_556
Zn6 O7 1.989(8) 1_555 1_555
Zn6 O7 1.989(8) 1_555 2_555
Zn6 O9 2.000(10) 1_555 4_546
Zn6 O9 2.000(10) 1_555 5_566
Sb1 O8 1.944(8) 1_555 1_555
Sb1 O7 1.974(7) 1_555 1_555
Sb1 O1 1.988(6) 1_555 1_555
Sb1 O1 1.988(6) 1_555 6_555
Sb1 O6 2.022(5) 1_555 2_555
Sb1 O6 2.022(5) 1_555 1_555
Sb1 Sb1 3.066(2) 1_555 2_555
Sb1 Zn3 3.1277(10) 1_555 1_555
Sb1 Zn3 3.1277(10) 1_555 6_555
Sb1 Zn1 3.1486(8) 1_555 1_555
Sb1 Zn1 3.1486(8) 1_555 6_555
Sb2 O3 1.966(7) 1_555 5_555
Sb2 O3 1.966(7) 1_555 1_555
Sb2 O4 2.000(5) 1_555 5_555
Sb2 O4 2.000(5) 1_555 3_555
Sb2 O4 2.000(5) 1_555 7_555
Sb2 O4 2.000(5) 1_555 1_555
Sb2 Zn2 3.026540(5) 1_555 3_555
Sb2 Zn2 3.026540(5) 1_555 1_555
Sb2 Zn1 3.0437(13) 1_555 5_555
Sb2 Zn1 3.0437(13) 1_555 3_555
Sb2 Zn1 3.0437(13) 1_555 7_555
Sb2 Zn1 3.0437(13) 1_555 1_555
Sb3 O2 1.997(5) 1_555 1_555
Sb3 O2 1.997(5) 1_555 10_555
Sb3 O2 1.997(5) 1_555 12_556
Sb3 O2 1.997(5) 1_555 5_556
Sb3 O5 2.010(7) 1_555 1_555
Sb3 O5 2.010(7) 1_555 5_556
Sb3 Zn1 2.9807(12) 1_555 5_556
Sb3 Zn1 2.9807(12) 1_555 10_555
Sb3 Zn1 2.9807(12) 1_555 1_555
Sb3 Zn1 2.9807(12) 1_555 12_556
Sb3 Zn3 3.1012(16) 1_555 1_555
Sb3 Zn3 3.1012(16) 1_555 5_556
O1 Sb1 1.988(6) 1_555 1_555
O1 Zn4 1.992(4) 1_555 1_555
O1 Zn1 2.052(6) 1_555 1_555
O1 Zn3 2.159(4) 1_555 1_555
O1 O7 2.668(8) 1_555 1_555
O1 O8 2.830(8) 1_555 1_555
O1 O6 2.833(3) 1_555 1_555
O1 O2 2.924(8) 1_555 1_555
O1 O1 3.010(14) 1_555 6_555
O1 O4 3.067(8) 1_555 1_555
O1 O8 3.084(9) 1_555 12_555
O1 O5 3.146(7) 1_555 1_555
O2 Zn5 1.975(5) 1_555 1_555
O2 Sb3 1.997(5) 1_555 1_555
O2 Zn1 2.071(6) 1_555 1_555
O2 Zn3 2.152(5) 1_555 1_555
O2 O2 2.752(10) 1_555 12_556
O2 O5 2.782(7) 1_555 1_555
O2 O5 2.884(7) 1_555 5_556
O2 O2 2.897(10) 1_555 5_556
O2 O1 2.924(8) 1_555 1_555
O2 O3 3.068(8) 1_555 1_555
O2 O9 3.124(9) 1_555 4_546
O3 Sb2 1.966(7) 1_555 1_555
O3 Zn5 2.000(7) 1_555 5_556
O3 Zn1 2.100(5) 1_555 3_555
O3 Zn1 2.100(5) 1_555 1_555
O3 O4 2.729(8) 1_555 1_555
O3 O4 2.729(8) 1_555 3_555
O3 O4 2.878(8) 1_555 5_555
O3 O4 2.878(8) 1_555 7_555
O3 O5 3.0434(10) 1_555 3_555
O3 O5 3.0434(10) 1_555 1_555
O3 O2 3.068(8) 1_555 3_555
O3 O2 3.068(8) 1_555 1_555
O3 O9 3.188(13) 1_555 2_555
O3 O6 3.188(10) 1_555 1_555
O4 Zn4 1.966(5) 1_555 12_555
O4 Sb2 2.000(5) 1_555 1_555
O4 Zn2 2.069(5) 1_555 1_555
O4 Zn1 2.114(6) 1_555 1_555
O4 O4 2.719(9) 1_555 5_555
O4 O3 2.729(8) 1_555 1_555
O4 O3 2.878(8) 1_555 5_555
O4 O4 2.935(10) 1_555 3_555
O4 O5 3.048(7) 1_555 1_555
O4 O5 3.066(8) 1_555 5_555
O4 O1 3.067(8) 1_555 1_555
O4 O4 3.119(10) 1_555 12_555
O4 O9 3.154(10) 1_555 4_545
O4 O6 3.166(8) 1_555 1_555
O5 Sb3 2.010(7) 1_555 1_555
O5 Zn1 2.0773(13) 1_555 10_555
O5 Zn1 2.0773(13) 1_555 1_555
O5 Zn2 2.251(7) 1_555 1_555
O5 O2 2.782(7) 1_555 1_555
O5 O2 2.782(7) 1_555 10_555
O5 O2 2.884(7) 1_555 5_556
O5 O2 2.884(7) 1_555 12_556
O5 O3 3.0434(10) 1_555 1_555
O5 O3 3.0434(10) 1_555 10_555
O5 O4 3.048(7) 1_555 10_555
O5 O4 3.048(7) 1_555 1_555
O5 O4 3.066(8) 1_555 12_555
O5 O4 3.066(8) 1_555 5_555
O5 O1 3.146(7) 1_555 10_555
O5 O1 3.146(7) 1_555 1_555
O6 Sb1 2.022(5) 1_555 2_555
O6 Sb1 2.022(5) 1_555 1_555
O6 Zn1 2.425(6) 1_555 1_555
O6 Zn1 2.425(6) 1_555 3_555
O6 O6 2.636(15) 1_555 2_555
O6 O1 2.833(3) 1_555 3_555
O6 O1 2.833(3) 1_555 1_555
O6 O7 2.853(9) 1_555 2_555
O6 O7 2.853(9) 1_555 1_555
O6 O8 2.870(9) 1_555 1_555
O6 O8 2.870(9) 1_555 2_555
O6 O4 3.166(8) 1_555 1_555
O6 O4 3.166(8) 1_555 3_555
O6 O3 3.188(10) 1_555 1_555
O7 Sb1 1.974(7) 1_555 1_555
O7 Zn6 1.989(8) 1_555 1_555
O7 Zn3 2.105(5) 1_555 1_555
O7 Zn3 2.105(5) 1_555 6_555
O7 O1 2.668(8) 1_555 6_555
O7 O1 2.668(8) 1_555 1_555
O7 O6 2.853(9) 1_555 2_555
O7 O6 2.853(9) 1_555 1_555
O7 O7 2.871(16) 1_555 12_556
O8 Zn4 1.936(5) 1_555 15_555
O8 Zn4 1.936(5) 1_555 12_555
O8 Sb1 1.944(8) 1_555 1_555
O8 O8 2.826(17) 1_555 12_555
O8 O1 2.830(8) 1_555 1_555
O8 O1 2.830(8) 1_555 6_555
O8 O6 2.870(9) 1_555 1_555
O8 O6 2.870(9) 1_555 2_555
O8 O1 3.084(9) 1_555 15_555
O8 O1 3.084(9) 1_555 12_555
O9 Zn5 1.950(10) 1_555 4_556
O9 Zn4 1.964(5) 1_555 11_555
O9 Zn4 1.964(5) 1_555 9_455
O9 Zn6 2.000(10) 1_555 4_556
O9 O2 3.124(9) 1_555 4_556
O9 O2 3.124(9) 1_555 8_556
O9 O4 3.154(10) 1_555 8_555
O9 O4 3.154(10) 1_555 4_555
O9 O3 3.188(13) 1_555 2_555
O9 O9 3.20(2) 1_555 2_565
